data_7703602
loop_
_publ_author_name
'Plajer, Alex J.'
'Lee, Sanha'
'Bond, Andrew D.'
'Goodman, Jonathan M.'
'Wright, Dominic S.'

_publ_section_title
;
 Charge-assisted phosph(v)azane anion receptors.
;
_journal_issue 11
_journal_name_full 'Dalton transactions (Cambridge, England : 2003)'
_journal_page_first 3403
_journal_page_last 3407
_journal_paper_doi 10.1039/d0dt00489h
_journal_volume 49
_journal_year 2020
_chemical_formula_moiety 'C52 H68 N4 P4 Pd Se2 2+, 2(B F4 -), C H2 Cl2'
_chemical_formula_sum 'C53 H70 B2 Cl2 F8 N4 P4 Pd Se2'
_chemical_formula_weight 1395.85
_space_group_crystal_system monoclinic
_space_group_IT_number 14
_space_group_name_Hall '-P 2yn'
_space_group_name_H-M_alt 'P 1 21/n 1'
_atom_sites_solution_hydrogens geom
_audit_creation_method SHELXL-2018/1
_audit_update_record
;
2019-01-12 deposited with the CCDC.	2020-02-25 downloaded from the CCDC.
;
_cell_angle_alpha 90
_cell_angle_beta 90.458(2)
_cell_angle_gamma 90
_cell_formula_units_Z 4
_cell_length_a 10.8880(4)
_cell_length_b 19.8347(7)
_cell_length_c 28.1508(9)
_cell_measurement_reflns_used 9889
_cell_measurement_temperature 180(2)
_cell_measurement_theta_max 66.78
_cell_measurement_theta_min 2.73
_cell_volume 6079.3(4)
_computing_cell_refinement 'SAINT (Bruker, 2016)'
_computing_data_collection 'APEX3 (Bruker, 2016)'
_computing_data_reduction SAINT
_computing_molecular_graphics 'Mercury (Macrae et al., 2008)'
_computing_publication_material SHELXL
_computing_structure_refinement 'SHELXL (Sheldrick, 2015)'
_computing_structure_solution 'SHELXT (Sheldrick, 2015)'
_diffrn_ambient_temperature 180(2)
_diffrn_measured_fraction_theta_full 0.993
_diffrn_measured_fraction_theta_max 0.993
_diffrn_measurement_device_type 'Bruker D8-QUEST PHOTON-100'
_diffrn_measurement_method '\w and \f-scans'
_diffrn_radiation_type CuK\a
_diffrn_radiation_wavelength 1.54178
_diffrn_reflns_av_R_equivalents 0.0438
_diffrn_reflns_av_unetI/netI 0.0323
_diffrn_reflns_Laue_measured_fraction_full 0.993
_diffrn_reflns_Laue_measured_fraction_max 0.993
_diffrn_reflns_limit_h_max 12
_diffrn_reflns_limit_h_min -12
_diffrn_reflns_limit_k_max 23
_diffrn_reflns_limit_k_min -23
_diffrn_reflns_limit_l_max 33
_diffrn_reflns_limit_l_min -33
_diffrn_reflns_number 46784
_diffrn_reflns_point_group_measured_fraction_full 0.993
_diffrn_reflns_point_group_measured_fraction_max 0.993
_diffrn_reflns_theta_full 66.810
_diffrn_reflns_theta_max 66.810
_diffrn_reflns_theta_min 2.725
_diffrn_source 'Incoatec I\mS Cu microsource'
_exptl_absorpt_coefficient_mu 6.170
_exptl_absorpt_correction_T_max 0.7528
_exptl_absorpt_correction_T_min 0.5391
_exptl_absorpt_correction_type multi-scan
_exptl_absorpt_process_details 'SADABS (Bruker, 2014)'
_exptl_crystal_colour orange
_exptl_crystal_density_diffrn 1.525
_exptl_crystal_description plate
_exptl_crystal_F_000 2824
_exptl_crystal_size_max 0.200
_exptl_crystal_size_mid 0.100
_exptl_crystal_size_min 0.050
_refine_diff_density_max 1.210
_refine_diff_density_min -1.203
_refine_diff_density_rms 0.086
_refine_ls_extinction_method none
_refine_ls_goodness_of_fit_ref 1.024
_refine_ls_hydrogen_treatment constr
_refine_ls_matrix_type full
_refine_ls_number_parameters 662
_refine_ls_number_reflns 10690
_refine_ls_number_restraints 47
_refine_ls_restrained_S_all 1.049
_refine_ls_R_factor_all 0.0466
_refine_ls_R_factor_gt 0.0379
_refine_ls_shift/su_max 0.002
_refine_ls_shift/su_mean 0.000
_refine_ls_structure_factor_coef Fsqd
_refine_ls_weighting_details 'w=1/[\s^2^(Fo^2^)+(0.0428P)^2^+12.8990P] where P=(Fo^2^+2Fc^2^)/3'
_refine_ls_weighting_scheme calc
_refine_ls_wR_factor_gt 0.0889
_refine_ls_wR_factor_ref 0.0938
_reflns_Friedel_coverage 0.000
_reflns_number_gt 9173
_reflns_number_total 10690
_reflns_threshold_expression 'I > 2\s(I)'
_cod_data_source_file d0dt00489h2.cif
_cod_data_source_block dw_b1_0262_sq
_cod_depositor_comments 'Adding full bibliography for 7703600--7703602.cif.'
_cod_original_sg_symbol_H-M 'P 21/n'
_cod_database_code 7703602
_cambridge_user_name 'Alex Plajer'
_cambridge_user_crsid ajp233
_cambridge_supervisor_name 'Dominic Wright'
_cambridge_supervisor_crsid dsw1000
_cambridge_crystallographer_name 'Andrew Bond'
_cambridge_crystallographer_crsid adb29
_cambridge_sample_id 'AP_79 Se Pd/169'
_cambridge_data_id DW_B1_0262
_shelx_space_group_comment
;
The symmetry employed for this shelxl refinement is uniquely defined
by the following loop, which should always be used as a source of
symmetry information in preference to the above space-group names.
They are only intended as comments.
;
_shelx_estimated_absorpt_t_min 0.372
_shelx_estimated_absorpt_t_max 0.748

loop_
_space_group_symop_operation_xyz
'x, y, z'
'-x+1/2, y+1/2, -z+1/2'
'-x, -y, -z'
'x-1/2, -y-1/2, z-1/2'

loop_
_atom_site_label
_atom_site_type_symbol
_atom_site_fract_x
_atom_site_fract_y
_atom_site_fract_z
_atom_site_U_iso_or_equiv
_atom_site_adp_type
_atom_site_occupancy
_atom_site_site_symmetry_order
_atom_site_calc_flag
_atom_site_refinement_flags_posn
_atom_site_refinement_flags_adp
_atom_site_refinement_flags_occupancy
_atom_site_disorder_assembly
_atom_site_disorder_group
Pd1 Pd 0.63523(2) 0.30509(2) 0.34548(2) 0.01741(7) Uani 1 1 d . . . . .
Se1 Se 0.51174(3) 0.27116(2) 0.27472(2) 0.02532(10) Uani 1 1 d . . . . .
Se2 Se 0.81854(3) 0.36508(2) 0.30910(2) 0.02358(9) Uani 1 1 d . . . . .
P1 P 0.60034(8) 0.30900(4) 0.21177(3) 0.01797(17) Uani 1 1 d . . . . .
P2 P 0.78690(8) 0.36986(4) 0.23335(3) 0.01726(17) Uani 1 1 d . . . . .
P3 P 0.47338(8) 0.25427(4) 0.38569(3) 0.01905(17) Uani 1 1 d . . . . .
P4 P 0.74320(8) 0.32695(5) 0.41666(3) 0.02068(18) Uani 1 1 d . . . . .
N1 N 0.6428(3) 0.38997(14) 0.21710(9) 0.0196(6) Uani 1 1 d . . . . .
N2 N 0.7526(3) 0.29484(14) 0.20870(9) 0.0194(6) Uani 1 1 d . . . . .
N3 N 0.5257(3) 0.28987(16) 0.16426(10) 0.0238(6) Uani 1 1 d . . . . .
H3 H 0.554814 0.309709 0.138758 0.029 Uiso 1 1 calc R U . . .
N4 N 0.8888(3) 0.41250(15) 0.20548(10) 0.0234(6) Uani 1 1 d . . . . .
H4 H 0.877684 0.411349 0.174492 0.028 Uiso 1 1 calc R U . . .
C1 C 0.5719(4) 0.45467(19) 0.22172(13) 0.0282(8) Uani 1 1 d . . . . .
C2 C 0.5956(4) 0.4864(2) 0.27019(15) 0.0409(10) Uani 1 1 d . . . . .
H2A H 0.683247 0.496666 0.273693 0.061 Uiso 1 1 calc R U . . .
H2B H 0.570785 0.454951 0.295163 0.061 Uiso 1 1 calc R U . . .
H2C H 0.547928 0.528165 0.272899 0.061 Uiso 1 1 calc R U . . .
C3 C 0.4355(4) 0.4400(2) 0.21526(18) 0.0443(11) Uani 1 1 d . . . . .
H3A H 0.409673 0.406599 0.238808 0.066 Uiso 1 1 calc R U . . .
H3B H 0.420540 0.422270 0.183235 0.066 Uiso 1 1 calc R U . . .
H3C H 0.388545 0.481664 0.219569 0.066 Uiso 1 1 calc R U . . .
C4 C 0.6153(4) 0.5020(2) 0.18239(16) 0.0418(10) Uani 1 1 d . . . . .
H4A H 0.702952 0.511557 0.186796 0.063 Uiso 1 1 calc R U . . .
H4B H 0.568712 0.544209 0.183751 0.063 Uiso 1 1 calc R U . . .
H4C H 0.602019 0.480519 0.151418 0.063 Uiso 1 1 calc R U . . .
C5 C 0.8268(3) 0.23151(19) 0.20431(14) 0.0287(8) Uani 1 1 d . . . . .
C6 C 0.9576(4) 0.2520(2) 0.19378(15) 0.0353(9) Uani 1 1 d . . . . .
H6A H 0.959234 0.278677 0.164504 0.053 Uiso 1 1 calc R U . . .
H6B H 1.008155 0.211498 0.189822 0.053 Uiso 1 1 calc R U . . .
H6C H 0.990173 0.278951 0.220174 0.053 Uiso 1 1 calc R U . . .
C7 C 0.8223(5) 0.1897(2) 0.2497(2) 0.0562(14) Uani 1 1 d . . . . .
H7A H 0.737279 0.176362 0.255931 0.084 Uiso 1 1 calc R U . . .
H7B H 0.853716 0.216510 0.276381 0.084 Uiso 1 1 calc R U . . .
H7C H 0.873080 0.149249 0.245949 0.084 Uiso 1 1 calc R U . . .
C8 C 0.7774(5) 0.1924(3) 0.1618(2) 0.074(2) Uani 1 1 d . . . . .
H8A H 0.771793 0.222357 0.134185 0.111 Uiso 1 1 calc R U . . .
H8B H 0.695612 0.174693 0.169103 0.111 Uiso 1 1 calc R U . . .
H8C H 0.832815 0.154850 0.154681 0.111 Uiso 1 1 calc R U . . .
C9 C 0.4159(3) 0.2451(2) 0.15370(13) 0.0322(9) Uani 1 1 d . . . . .
C10 C 0.4189(4) 0.2342(3) 0.09999(14) 0.0416(11) Uani 1 1 d . . . . .
H10A H 0.408047 0.277559 0.083787 0.062 Uiso 1 1 calc R U . . .
H10B H 0.352430 0.203535 0.090599 0.062 Uiso 1 1 calc R U . . .
H10C H 0.498037 0.214558 0.091135 0.062 Uiso 1 1 calc R U . . .
C11 C 0.2979(4) 0.2808(3) 0.16787(18) 0.0556(14) Uani 1 1 d . . . . .
H11A H 0.300068 0.290356 0.202022 0.083 Uiso 1 1 calc R U . . .
H11B H 0.227382 0.251862 0.160496 0.083 Uiso 1 1 calc R U . . .
H11C H 0.290441 0.323207 0.150203 0.083 Uiso 1 1 calc R U . . .
C12 C 0.4264(4) 0.1765(2) 0.17802(15) 0.0451(11) Uani 1 1 d . . . . .
H12A H 0.420380 0.182346 0.212490 0.068 Uiso 1 1 calc R U . . .
H12B H 0.505659 0.156002 0.170335 0.068 Uiso 1 1 calc R U . . .
H12C H 0.359775 0.147139 0.166839 0.068 Uiso 1 1 calc R U . . .
C13 C 0.9994(3) 0.4541(2) 0.21971(13) 0.0285(8) Uani 1 1 d . . . . .
C14 C 0.9586(4) 0.5170(2) 0.24655(18) 0.0478(12) Uani 1 1 d . . . . .
H14A H 0.915883 0.503601 0.275571 0.072 Uiso 1 1 calc R U . . .
H14B H 0.903053 0.543556 0.226393 0.072 Uiso 1 1 calc R U . . .
H14C H 1.030755 0.544173 0.254934 0.072 Uiso 1 1 calc R U . . .
C15 C 1.0898(4) 0.4139(2) 0.24956(15) 0.0411(10) Uani 1 1 d . . . . .
H15A H 1.050621 0.400268 0.279286 0.062 Uiso 1 1 calc R U . . .
H15B H 1.161961 0.441690 0.256704 0.062 Uiso 1 1 calc R U . . .
H15C H 1.115133 0.373632 0.231978 0.062 Uiso 1 1 calc R U . . .
C16 C 1.0594(4) 0.4735(3) 0.17295(15) 0.0438(11) Uani 1 1 d . . . . .
H16A H 1.081982 0.432597 0.155560 0.066 Uiso 1 1 calc R U . . .
H16B H 1.133340 0.500292 0.179430 0.066 Uiso 1 1 calc R U . . .
H16C H 1.001639 0.500126 0.153780 0.066 Uiso 1 1 calc R U . . .
C17 C 0.3433(3) 0.22578(18) 0.34930(11) 0.0211(7) Uani 1 1 d . . . . .
C18 C 0.2453(3) 0.26825(19) 0.33840(13) 0.0272(8) Uani 1 1 d . . . . .
H18A H 0.241303 0.311906 0.352180 0.033 Uiso 1 1 calc R U . . .
C19 C 0.1536(4) 0.2469(2) 0.30749(14) 0.0353(9) Uani 1 1 d . . . . .
H19A H 0.086067 0.275734 0.300590 0.042 Uiso 1 1 calc R U . . .
C20 C 0.1599(4) 0.1839(2) 0.28664(14) 0.0333(9) Uani 1 1 d . . . . .
H20A H 0.097604 0.170023 0.264938 0.040 Uiso 1 1 calc R U . . .
C21 C 0.2561(4) 0.1413(2) 0.29720(14) 0.0312(8) Uani 1 1 d . . . . .
H21A H 0.259529 0.097795 0.283109 0.037 Uiso 1 1 calc R U . . .
C22 C 0.3480(3) 0.16174(19) 0.32840(13) 0.0269(8) Uani 1 1 d . . . . .
H22A H 0.414296 0.132251 0.335624 0.032 Uiso 1 1 calc R U . . .
C23 C 0.5224(3) 0.17484(18) 0.41195(12) 0.0238(7) Uani 1 1 d . . . . .
C24 C 0.6340(4) 0.1480(2) 0.39791(13) 0.0284(8) Uani 1 1 d . . . . .
H24A H 0.686191 0.173328 0.377728 0.034 Uiso 1 1 calc R U . . .
C25 C 0.6697(4) 0.0848(2) 0.41307(15) 0.0401(10) Uani 1 1 d . . . . .
H25A H 0.746994 0.067231 0.403721 0.048 Uiso 1 1 calc R U . . .
C26 C 0.5943(5) 0.0469(2) 0.44158(15) 0.0491(12) Uani 1 1 d . . . . .
H26A H 0.619388 0.003444 0.451946 0.059 Uiso 1 1 calc R U . . .
C27 C 0.4817(5) 0.0727(2) 0.45507(16) 0.0492(12) Uani 1 1 d . . . . .
H27A H 0.429263 0.046609 0.474611 0.059 Uiso 1 1 calc R U . . .
C28 C 0.4448(4) 0.1364(2) 0.44028(14) 0.0350(9) Uani 1 1 d . . . . .
H28A H 0.367146 0.153655 0.449412 0.042 Uiso 1 1 calc R U . . .
C29 C 0.4019(3) 0.31264(19) 0.42675(12) 0.0231(7) Uani 1 1 d . . . . .
C30 C 0.3511(4) 0.2940(2) 0.47020(13) 0.0301(8) Uani 1 1 d . . . . .
H30A H 0.360245 0.249254 0.481701 0.036 Uiso 1 1 calc R U . . .
C31 C 0.2876(4) 0.3411(2) 0.49620(14) 0.0391(10) Uani 1 1 d . . . . .
H31A H 0.254297 0.328605 0.526008 0.047 Uiso 1 1 calc R U . . .
C32 C 0.2714(4) 0.4062(2) 0.47988(15) 0.0413(10) Uani 1 1 d . . . . .
H32A H 0.225603 0.437615 0.498030 0.050 Uiso 1 1 calc R U . . .
C33 C 0.3222(4) 0.4256(2) 0.43688(14) 0.0373(9) Uani 1 1 d . . . . .
H33A H 0.312100 0.470457 0.425589 0.045 Uiso 1 1 calc R U . . .
C34 C 0.3880(4) 0.3788(2) 0.41055(13) 0.0288(8) Uani 1 1 d . . . . .
H34A H 0.423870 0.391926 0.381315 0.035 Uiso 1 1 calc R U . . .
C35 C 0.8740(3) 0.27144(19) 0.42570(12) 0.0247(8) Uani 1 1 d . . . . .
C36 C 0.9124(4) 0.2262(2) 0.39106(13) 0.0293(8) Uani 1 1 d . . . . .
H36A H 0.873351 0.226136 0.360750 0.035 Uiso 1 1 calc R U . . .
C37 C 1.0068(4) 0.1813(2) 0.40039(15) 0.0378(10) Uani 1 1 d . . . . .
H37A H 1.031226 0.149879 0.376805 0.045 Uiso 1 1 calc R U . . .
C38 C 1.0658(4) 0.1823(2) 0.44419(16) 0.0413(10) Uani 1 1 d . . . . .
H38A H 1.130097 0.151178 0.450663 0.050 Uiso 1 1 calc R U . . .
C39 C 1.0319(4) 0.2279(2) 0.47824(15) 0.0416(10) Uani 1 1 d . . . . .
H39A H 1.074464 0.229176 0.507811 0.050 Uiso 1 1 calc R U . . .
C40 C 0.9363(4) 0.2718(2) 0.46973(13) 0.0331(9) Uani 1 1 d . . . . .
H40A H 0.912077 0.302560 0.493759 0.040 Uiso 1 1 calc R U . . .
C41 C 0.6681(3) 0.3226(2) 0.47435(12) 0.0267(8) Uani 1 1 d . . . . .
C42 C 0.6257(4) 0.3809(2) 0.49677(13) 0.0343(9) Uani 1 1 d . . . . .
H42A H 0.632515 0.423506 0.481619 0.041 Uiso 1 1 calc R U . . .
C43 C 0.5736(4) 0.3757(3) 0.54149(15) 0.0468(12) Uani 1 1 d . . . . .
H43A H 0.545279 0.415231 0.557000 0.056 Uiso 1 1 calc R U . . .
C44 C 0.5623(5) 0.3145(3) 0.56361(14) 0.0498(13) Uani 1 1 d . . . . .
H44A H 0.527154 0.311937 0.594336 0.060 Uiso 1 1 calc R U . . .
C45 C 0.6019(4) 0.2563(3) 0.54130(14) 0.0441(11) Uani 1 1 d . . . . .
H45A H 0.592135 0.213737 0.556274 0.053 Uiso 1 1 calc R U . . .
C46 C 0.6560(4) 0.2605(2) 0.49704(13) 0.0318(9) Uani 1 1 d . . . . .
H46A H 0.684996 0.220761 0.482020 0.038 Uiso 1 1 calc R U . . .
C47 C 0.8026(4) 0.41268(19) 0.41332(11) 0.0266(8) Uani 1 1 d . . . . .
C48 C 0.9265(4) 0.4275(2) 0.41895(15) 0.0401(10) Uani 1 1 d . . . . .
H48A H 0.983510 0.392704 0.426320 0.048 Uiso 1 1 calc R U . . .
C49 C 0.9666(5) 0.4937(3) 0.41373(19) 0.0573(14) Uani 1 1 d . . . . .
H49A H 1.051451 0.504030 0.416981 0.069 Uiso 1 1 calc R U . . .
C50 C 0.8836(6) 0.5442(3) 0.40386(18) 0.0595(15) Uani 1 1 d . . . . .
H50A H 0.911164 0.589482 0.401108 0.071 Uiso 1 1 calc R U . . .
C51 C 0.7607(5) 0.5296(2) 0.39795(15) 0.0482(12) Uani 1 1 d . . . . .
H51A H 0.703914 0.564656 0.390908 0.058 Uiso 1 1 calc R U . . .
C52 C 0.7203(4) 0.4643(2) 0.40226(13) 0.0345(9) Uani 1 1 d . . . . .
H52A H 0.635753 0.454198 0.397664 0.041 Uiso 1 1 calc R U . . .
B1 B 0.7406(4) 0.3716(2) 0.07171(13) 0.0533(16) Uani 1 1 d D . . . .
F1 F 0.8360(7) 0.3864(4) 0.1039(2) 0.0530(4) Uiso 0.467(13) 1 d D U P . .
F2 F 0.7570(6) 0.3948(4) 0.02876(18) 0.0530(4) Uiso 0.446(3) 1 d D U P . .
F3 F 0.6262(5) 0.3797(3) 0.0920(2) 0.0530(4) Uiso 0.446(3) 1 d D U P . .
F4 F 0.7513(6) 0.2970(3) 0.0689(2) 0.0530(4) Uiso 0.446(3) 1 d D U P . .
F1A F 0.8022(7) 0.4047(4) 0.10664(18) 0.0530(4) Uiso 0.533(13) 1 d D U P . .
F2A F 0.7247(7) 0.4192(4) 0.0330(2) 0.0530(4) Uiso 0.366(3) 1 d D U P . .
F3A F 0.6217(6) 0.3558(4) 0.0859(3) 0.0530(4) Uiso 0.366(3) 1 d D U P . .
F4A F 0.7941(7) 0.3157(3) 0.0534(3) 0.0530(4) Uiso 0.366(3) 1 d D U P . .
F2B F 0.6709(12) 0.4340(5) 0.0671(5) 0.0530(4) Uiso 0.188(2) 1 d D U P . .
F3B F 0.6624(12) 0.3222(5) 0.0837(5) 0.0530(4) Uiso 0.188(2) 1 d D U P . .
F4B F 0.7952(12) 0.3626(7) 0.0292(4) 0.0530(4) Uiso 0.188(2) 1 d D U P . .
B2 B 0.3482(4) 0.5514(2) 0.33988(13) 0.0353(10) Uani 1 1 d D . . . .
F5 F 0.2970(5) 0.5222(3) 0.30015(17) 0.0530(4) Uiso 0.501(4) 1 d D U P . .
F6 F 0.4391(5) 0.5164(3) 0.36105(19) 0.0530(4) Uiso 0.501(4) 1 d D U P . .
F7 F 0.3903(5) 0.6157(2) 0.3259(2) 0.0530(4) Uiso 0.501(4) 1 d D U P . .
F8 F 0.2510(6) 0.5608(4) 0.3721(2) 0.0530(4) Uiso 0.501(4) 1 d D U P . .
F5A F 0.3206(5) 0.4870(2) 0.32137(19) 0.0530(4) Uiso 0.499(4) 1 d D U P . .
F6A F 0.4652(5) 0.5423(3) 0.36309(19) 0.0530(4) Uiso 0.499(4) 1 d D U P . .
F7A F 0.3634(5) 0.5955(3) 0.30365(19) 0.0530(4) Uiso 0.499(4) 1 d D U P . .
F8A F 0.2667(6) 0.5713(4) 0.3734(2) 0.0530(4) Uiso 0.499(4) 1 d D U P . .

loop_
_atom_site_aniso_label
_atom_site_aniso_U_11
_atom_site_aniso_U_22
_atom_site_aniso_U_33
_atom_site_aniso_U_23
_atom_site_aniso_U_13
_atom_site_aniso_U_12
Pd1 0.01718(13) 0.02307(13) 0.01196(11) 0.00229(8) -0.00129(9) -0.00236(10)
Se1 0.02215(19) 0.0402(2) 0.01356(16) 0.00272(14) -0.00127(14) -0.01261(16)
Se2 0.02176(19) 0.0344(2) 0.01455(16) 0.00118(14) -0.00136(14) -0.00943(16)
P1 0.0157(4) 0.0251(4) 0.0131(4) 0.0009(3) -0.0004(3) -0.0034(3)
P2 0.0160(4) 0.0216(4) 0.0141(4) -0.0009(3) 0.0004(3) -0.0029(3)
P3 0.0175(4) 0.0234(4) 0.0162(4) 0.0044(3) 0.0003(3) -0.0007(3)
P4 0.0224(4) 0.0265(4) 0.0132(4) 0.0010(3) -0.0035(3) -0.0018(4)
N1 0.0177(14) 0.0239(15) 0.0174(13) -0.0001(11) 0.0001(11) -0.0022(12)
N2 0.0168(14) 0.0215(15) 0.0200(13) -0.0026(11) 0.0003(11) -0.0026(11)
N3 0.0179(15) 0.0386(17) 0.0147(13) 0.0012(12) -0.0009(11) -0.0071(13)
N4 0.0215(15) 0.0313(16) 0.0175(13) -0.0011(11) 0.0029(11) -0.0110(13)
C1 0.028(2) 0.0269(19) 0.0296(18) 0.0004(15) 0.0027(16) 0.0086(16)
C2 0.042(2) 0.040(2) 0.041(2) -0.0135(19) -0.0005(19) 0.011(2)
C3 0.024(2) 0.043(3) 0.066(3) -0.001(2) -0.004(2) 0.0101(19)
C4 0.049(3) 0.030(2) 0.047(2) 0.0128(18) 0.003(2) 0.009(2)
C5 0.0231(19) 0.0260(19) 0.037(2) -0.0086(15) -0.0056(16) 0.0041(16)
C6 0.025(2) 0.044(2) 0.037(2) -0.0033(18) 0.0039(17) 0.0080(18)
C7 0.051(3) 0.035(3) 0.083(4) 0.023(2) 0.021(3) 0.018(2)
C8 0.042(3) 0.070(4) 0.109(5) -0.065(4) -0.032(3) 0.020(3)
C9 0.0182(18) 0.054(3) 0.0243(18) -0.0094(17) -0.0031(15) -0.0107(18)
C10 0.036(2) 0.063(3) 0.025(2) -0.0069(19) -0.0089(17) -0.009(2)
C11 0.020(2) 0.093(4) 0.054(3) -0.019(3) -0.001(2) -0.003(2)
C12 0.047(3) 0.056(3) 0.032(2) -0.0053(19) -0.0016(19) -0.027(2)
C13 0.0236(19) 0.033(2) 0.0286(18) -0.0045(15) 0.0016(15) -0.0113(16)
C14 0.040(3) 0.041(3) 0.063(3) -0.020(2) 0.011(2) -0.014(2)
C15 0.027(2) 0.054(3) 0.043(2) 0.005(2) -0.0056(18) -0.017(2)
C16 0.039(2) 0.057(3) 0.036(2) 0.003(2) 0.0089(19) -0.027(2)
C17 0.0185(17) 0.0282(18) 0.0168(15) 0.0064(13) 0.0002(13) -0.0022(14)
C18 0.0256(19) 0.031(2) 0.0254(18) 0.0021(15) -0.0005(15) 0.0024(16)
C19 0.025(2) 0.047(2) 0.034(2) 0.0073(18) -0.0068(17) 0.0088(18)
C20 0.027(2) 0.041(2) 0.031(2) 0.0033(17) -0.0102(16) -0.0059(17)
C21 0.029(2) 0.033(2) 0.0313(19) 0.0017(16) -0.0058(16) -0.0047(17)
C22 0.0236(19) 0.0271(19) 0.0299(18) 0.0053(15) -0.0032(15) -0.0020(15)
C23 0.0259(19) 0.0268(18) 0.0186(16) 0.0058(13) -0.0042(14) 0.0004(15)
C24 0.0259(19) 0.034(2) 0.0251(18) -0.0008(15) -0.0013(15) 0.0032(16)
C25 0.041(2) 0.044(2) 0.035(2) -0.0014(18) -0.0029(19) 0.019(2)
C26 0.077(4) 0.036(2) 0.034(2) 0.0123(18) 0.001(2) 0.021(2)
C27 0.072(3) 0.039(2) 0.037(2) 0.0181(19) 0.014(2) 0.008(2)
C28 0.038(2) 0.035(2) 0.032(2) 0.0101(16) 0.0079(17) 0.0034(18)
C29 0.0167(17) 0.0309(19) 0.0216(16) -0.0006(14) -0.0020(14) -0.0002(14)
C30 0.030(2) 0.037(2) 0.0228(18) 0.0011(15) 0.0017(15) -0.0043(17)
C31 0.038(2) 0.054(3) 0.0249(19) -0.0040(18) 0.0081(17) -0.003(2)
C32 0.041(2) 0.047(3) 0.036(2) -0.0095(19) 0.0091(19) 0.009(2)
C33 0.043(2) 0.035(2) 0.034(2) -0.0020(17) 0.0018(18) 0.0098(19)
C34 0.031(2) 0.033(2) 0.0223(17) 0.0045(15) 0.0007(15) 0.0027(16)
C35 0.0206(18) 0.032(2) 0.0216(17) 0.0054(14) -0.0036(14) -0.0042(15)
C36 0.027(2) 0.036(2) 0.0245(18) 0.0025(15) -0.0001(15) -0.0008(17)
C37 0.032(2) 0.043(2) 0.039(2) 0.0044(18) 0.0051(18) 0.0051(19)
C38 0.026(2) 0.052(3) 0.046(2) 0.017(2) -0.0060(19) 0.0075(19)
C39 0.036(2) 0.058(3) 0.031(2) 0.0126(19) -0.0135(18) 0.001(2)
C40 0.034(2) 0.043(2) 0.0228(18) 0.0027(16) -0.0093(16) 0.0005(18)
C41 0.0250(19) 0.040(2) 0.0151(16) -0.0003(14) -0.0043(14) -0.0063(16)
C42 0.035(2) 0.044(2) 0.0237(18) -0.0061(16) 0.0002(16) -0.0058(19)
C43 0.047(3) 0.068(3) 0.025(2) -0.015(2) 0.0062(19) -0.009(2)
C44 0.048(3) 0.084(4) 0.0178(19) -0.004(2) 0.0058(18) -0.014(3)
C45 0.043(3) 0.067(3) 0.0224(19) 0.016(2) -0.0025(18) -0.014(2)
C46 0.029(2) 0.044(2) 0.0224(18) 0.0040(16) -0.0024(16) -0.0050(18)
C47 0.037(2) 0.0302(19) 0.0124(15) 0.0003(13) -0.0009(14) -0.0051(17)
C48 0.042(2) 0.043(2) 0.036(2) 0.0021(18) -0.0052(19) -0.011(2)
C49 0.059(3) 0.057(3) 0.057(3) 0.003(2) -0.002(3) -0.030(3)
C50 0.095(5) 0.034(3) 0.049(3) 0.005(2) 0.000(3) -0.022(3)
C51 0.079(4) 0.032(2) 0.033(2) 0.0065(18) 0.001(2) -0.001(2)
C52 0.047(3) 0.035(2) 0.0211(17) 0.0025(15) 0.0004(17) 0.0007(19)
B1 0.064(4) 0.080(4) 0.017(2) -0.009(2) 0.013(2) -0.036(3)
B2 0.041(3) 0.038(3) 0.026(2) 0.0009(18) -0.0006(19) 0.011(2)

loop_
_atom_type_symbol
_atom_type_description
_atom_type_scat_dispersion_real
_atom_type_scat_dispersion_imag
_atom_type_scat_source
C C 0.0181 0.0091 'International Tables Vol C Tables 4.2.6.8 and 6.1.1.4'
H H 0.0000 0.0000 'International Tables Vol C Tables 4.2.6.8 and 6.1.1.4'
B B 0.0090 0.0039 'International Tables Vol C Tables 4.2.6.8 and 6.1.1.4'
N N 0.0311 0.0180 'International Tables Vol C Tables 4.2.6.8 and 6.1.1.4'
F F 0.0727 0.0534 'International Tables Vol C Tables 4.2.6.8 and 6.1.1.4'
P P 0.2955 0.4335 'International Tables Vol C Tables 4.2.6.8 and 6.1.1.4'
Se Se -0.7943 1.1372 'International Tables Vol C Tables 4.2.6.8 and 6.1.1.4'
Pd Pd 0.1215 3.9337 'International Tables Vol C Tables 4.2.6.8 and 6.1.1.4'
Cl Cl 0.3639 0.7018 'International Tables Vol C Tables 4.2.6.8 and 6.1.1.4'

loop_
_geom_angle_atom_site_label_1
_geom_angle_atom_site_label_2
_geom_angle_atom_site_label_3
_geom_angle
_geom_angle_site_symmetry_1
_geom_angle_site_symmetry_3
_geom_angle_publ_flag
P3 Pd1 P4 92.32(3) . . ?
P3 Pd1 Se1 82.30(2) . . ?
P4 Pd1 Se1 173.79(3) . . ?
P3 Pd1 Se2 174.59(2) . . ?
P4 Pd1 Se2 82.45(2) . . ?
Se1 Pd1 Se2 102.998(14) . . ?
P1 Se1 Pd1 108.72(3) . . ?
P2 Se2 Pd1 107.36(3) . . ?
N3 P1 N1 116.00(15) . . ?
N3 P1 N2 114.19(15) . . ?
N1 P1 N2 83.88(14) . . ?
N3 P1 Se1 112.03(11) . . ?
N1 P1 Se1 112.59(10) . . ?
N2 P1 Se1 115.51(10) . . ?
N4 P2 N1 112.95(15) . . ?
N4 P2 N2 114.61(15) . . ?
N1 P2 N2 83.90(14) . . ?
N4 P2 Se2 113.60(11) . . ?
N1 P2 Se2 114.89(10) . . ?
N2 P2 Se2 113.68(10) . . ?
C29 P3 C23 114.81(16) . . ?
C29 P3 C17 102.68(16) . . ?
C23 P3 C17 100.57(16) . . ?
C29 P3 Pd1 111.28(12) . . ?
C23 P3 Pd1 110.57(12) . . ?
C17 P3 Pd1 116.50(11) . . ?
C35 P4 C47 107.13(18) . . ?
C35 P4 C41 101.70(17) . . ?
C47 P4 C41 104.59(17) . . ?
C35 P4 Pd1 113.14(12) . . ?
C47 P4 Pd1 107.63(11) . . ?
C41 P4 Pd1 121.60(12) . . ?
C1 N1 P1 133.1(2) . . ?
C1 N1 P2 131.2(2) . . ?
P1 N1 P2 93.06(15) . . ?
C5 N2 P2 131.1(2) . . ?
C5 N2 P1 132.5(2) . . ?
P2 N2 P1 92.68(14) . . ?
C9 N3 P1 134.0(2) . . ?
C9 N3 H3 113.0 . . ?
P1 N3 H3 113.0 . . ?
C13 N4 P2 135.3(2) . . ?
C13 N4 H4 112.4 . . ?
P2 N4 H4 112.4 . . ?
N1 C1 C2 110.3(3) . . ?
N1 C1 C3 109.1(3) . . ?
C2 C1 C3 110.1(3) . . ?
N1 C1 C4 107.4(3) . . ?
C2 C1 C4 110.1(4) . . ?
C3 C1 C4 109.7(4) . . ?
C1 C2 H2A 109.5 . . ?
C1 C2 H2B 109.5 . . ?
H2A C2 H2B 109.5 . . ?
C1 C2 H2C 109.5 . . ?
H2A C2 H2C 109.5 . . ?
H2B C2 H2C 109.5 . . ?
C1 C3 H3A 109.5 . . ?
C1 C3 H3B 109.5 . . ?
H3A C3 H3B 109.5 . . ?
C1 C3 H3C 109.5 . . ?
H3A C3 H3C 109.5 . . ?
H3B C3 H3C 109.5 . . ?
C1 C4 H4A 109.5 . . ?
C1 C4 H4B 109.5 . . ?
H4A C4 H4B 109.5 . . ?
C1 C4 H4C 109.5 . . ?
H4A C4 H4C 109.5 . . ?
H4B C4 H4C 109.5 . . ?
N2 C5 C6 107.5(3) . . ?
N2 C5 C8 107.7(3) . . ?
C6 C5 C8 108.1(4) . . ?
N2 C5 C7 111.5(3) . . ?
C6 C5 C7 110.3(3) . . ?
C8 C5 C7 111.6(4) . . ?
C5 C6 H6A 109.5 . . ?
C5 C6 H6B 109.5 . . ?
H6A C6 H6B 109.5 . . ?
C5 C6 H6C 109.5 . . ?
H6A C6 H6C 109.5 . . ?
H6B C6 H6C 109.5 . . ?
C5 C7 H7A 109.5 . . ?
C5 C7 H7B 109.5 . . ?
H7A C7 H7B 109.5 . . ?
C5 C7 H7C 109.5 . . ?
H7A C7 H7C 109.5 . . ?
H7B C7 H7C 109.5 . . ?
C5 C8 H8A 109.5 . . ?
C5 C8 H8B 109.5 . . ?
H8A C8 H8B 109.5 . . ?
C5 C8 H8C 109.5 . . ?
H8A C8 H8C 109.5 . . ?
H8B C8 H8C 109.5 . . ?
N3 C9 C11 109.9(4) . . ?
N3 C9 C12 112.2(3) . . ?
C11 C9 C12 110.9(4) . . ?
N3 C9 C10 104.7(3) . . ?
C11 C9 C10 110.4(4) . . ?
C12 C9 C10 108.4(4) . . ?
C9 C10 H10A 109.5 . . ?
C9 C10 H10B 109.5 . . ?
H10A C10 H10B 109.5 . . ?
C9 C10 H10C 109.5 . . ?
H10A C10 H10C 109.5 . . ?
H10B C10 H10C 109.5 . . ?
C9 C11 H11A 109.5 . . ?
C9 C11 H11B 109.5 . . ?
H11A C11 H11B 109.5 . . ?
C9 C11 H11C 109.5 . . ?
H11A C11 H11C 109.5 . . ?
H11B C11 H11C 109.5 . . ?
C9 C12 H12A 109.5 . . ?
C9 C12 H12B 109.5 . . ?
H12A C12 H12B 109.5 . . ?
C9 C12 H12C 109.5 . . ?
H12A C12 H12C 109.5 . . ?
H12B C12 H12C 109.5 . . ?
N4 C13 C15 111.8(3) . . ?
N4 C13 C16 104.8(3) . . ?
C15 C13 C16 109.3(4) . . ?
N4 C13 C14 110.1(3) . . ?
C15 C13 C14 110.2(4) . . ?
C16 C13 C14 110.5(4) . . ?
C13 C14 H14A 109.5 . . ?
C13 C14 H14B 109.5 . . ?
H14A C14 H14B 109.5 . . ?
C13 C14 H14C 109.5 . . ?
H14A C14 H14C 109.5 . . ?
H14B C14 H14C 109.5 . . ?
C13 C15 H15A 109.5 . . ?
C13 C15 H15B 109.5 . . ?
H15A C15 H15B 109.5 . . ?
C13 C15 H15C 109.5 . . ?
H15A C15 H15C 109.5 . . ?
H15B C15 H15C 109.5 . . ?
C13 C16 H16A 109.5 . . ?
C13 C16 H16B 109.5 . . ?
H16A C16 H16B 109.5 . . ?
C13 C16 H16C 109.5 . . ?
H16A C16 H16C 109.5 . . ?
H16B C16 H16C 109.5 . . ?
C18 C17 C22 119.1(3) . . ?
C18 C17 P3 121.7(3) . . ?
C22 C17 P3 119.0(3) . . ?
C19 C18 C17 120.1(4) . . ?
C19 C18 H18A 120.0 . . ?
C17 C18 H18A 120.0 . . ?
C20 C19 C18 120.3(4) . . ?
C20 C19 H19A 119.8 . . ?
C18 C19 H19A 119.8 . . ?
C21 C20 C19 120.3(4) . . ?
C21 C20 H20A 119.9 . . ?
C19 C20 H20A 119.9 . . ?
C20 C21 C22 120.0(4) . . ?
C20 C21 H21A 120.0 . . ?
C22 C21 H21A 120.0 . . ?
C21 C22 C17 120.2(4) . . ?
C21 C22 H22A 119.9 . . ?
C17 C22 H22A 119.9 . . ?
C24 C23 C28 119.3(4) . . ?
C24 C23 P3 118.1(3) . . ?
C28 C23 P3 122.0(3) . . ?
C25 C24 C23 120.4(4) . . ?
C25 C24 H24A 119.8 . . ?
C23 C24 H24A 119.8 . . ?
C26 C25 C24 120.6(4) . . ?
C26 C25 H25A 119.7 . . ?
C24 C25 H25A 119.7 . . ?
C25 C26 C27 119.5(4) . . ?
C25 C26 H26A 120.3 . . ?
C27 C26 H26A 120.3 . . ?
C26 C27 C28 120.6(4) . . ?
C26 C27 H27A 119.7 . . ?
C28 C27 H27A 119.7 . . ?
C27 C28 C23 119.6(4) . . ?
C27 C28 H28A 120.2 . . ?
C23 C28 H28A 120.2 . . ?
C30 C29 C34 119.5(3) . . ?
C30 C29 P3 124.3(3) . . ?
C34 C29 P3 115.9(3) . . ?
C31 C30 C29 119.4(4) . . ?
C31 C30 H30A 120.3 . . ?
C29 C30 H30A 120.3 . . ?
C30 C31 C32 121.4(4) . . ?
C30 C31 H31A 119.3 . . ?
C32 C31 H31A 119.3 . . ?
C31 C32 C33 119.9(4) . . ?
C31 C32 H32A 120.0 . . ?
C33 C32 H32A 120.0 . . ?
C32 C33 C34 119.3(4) . . ?
C32 C33 H33A 120.4 . . ?
C34 C33 H33A 120.4 . . ?
C33 C34 C29 120.6(4) . . ?
C33 C34 H34A 119.7 . . ?
C29 C34 H34A 119.7 . . ?
C36 C35 C40 118.4(4) . . ?
C36 C35 P4 122.1(3) . . ?
C40 C35 P4 119.4(3) . . ?
C37 C36 C35 120.6(4) . . ?
C37 C36 H36A 119.7 . . ?
C35 C36 H36A 119.7 . . ?
C36 C37 C38 119.9(4) . . ?
C36 C37 H37A 120.1 . . ?
C38 C37 H37A 120.1 . . ?
C39 C38 C37 120.4(4) . . ?
C39 C38 H38A 119.8 . . ?
C37 C38 H38A 119.8 . . ?
C38 C39 C40 120.2(4) . . ?
C38 C39 H39A 119.9 . . ?
C40 C39 H39A 119.9 . . ?
C39 C40 C35 120.5(4) . . ?
C39 C40 H40A 119.7 . . ?
C35 C40 H40A 119.7 . . ?
C46 C41 C42 119.4(3) . . ?
C46 C41 P4 119.6(3) . . ?
C42 C41 P4 120.9(3) . . ?
C43 C42 C41 119.1(4) . . ?
C43 C42 H42A 120.4 . . ?
C41 C42 H42A 120.4 . . ?
C44 C43 C42 121.1(5) . . ?
C44 C43 H43A 119.5 . . ?
C42 C43 H43A 119.5 . . ?
C43 C44 C45 120.2(4) . . ?
C43 C44 H44A 119.9 . . ?
C45 C44 H44A 119.9 . . ?
C44 C45 C46 119.6(4) . . ?
C44 C45 H45A 120.2 . . ?
C46 C45 H45A 120.2 . . ?
C45 C46 C41 120.6(4) . . ?
C45 C46 H46A 119.7 . . ?
C41 C46 H46A 119.7 . . ?
C48 C47 C52 119.5(4) . . ?
C48 C47 P4 122.5(3) . . ?
C52 C47 P4 118.0(3) . . ?
C47 C48 C49 119.5(5) . . ?
C47 C48 H48A 120.2 . . ?
C49 C48 H48A 120.2 . . ?
C50 C49 C48 120.1(5) . . ?
C50 C49 H49A 119.9 . . ?
C48 C49 H49A 119.9 . . ?
C49 C50 C51 120.4(5) . . ?
C49 C50 H50A 119.8 . . ?
C51 C50 H50A 119.8 . . ?
C52 C51 C50 119.9(5) . . ?
C52 C51 H51A 120.0 . . ?
C50 C51 H51A 120.0 . . ?
C51 C52 C47 120.4(4) . . ?
C51 C52 H52A 119.8 . . ?
C47 C52 H52A 119.8 . . ?

loop_
_geom_bond_atom_site_label_1
_geom_bond_atom_site_label_2
_geom_bond_distance
_geom_bond_site_symmetry_2
_geom_bond_publ_flag
Pd1 P3 2.3313(9) . ?
Pd1 P4 2.3554(8) . ?
Pd1 Se1 2.4871(4) . ?
Pd1 Se2 2.5457(4) . ?
Se1 P1 2.1589(9) . ?
Se2 P2 2.1594(8) . ?
P1 N3 1.605(3) . ?
P1 N1 1.678(3) . ?
P1 N2 1.684(3) . ?
P2 N4 1.605(3) . ?
P2 N1 1.678(3) . ?
P2 N2 1.683(3) . ?
P3 C29 1.816(4) . ?
P3 C23 1.819(4) . ?
P3 C17 1.831(4) . ?
P4 C35 1.817(4) . ?
P4 C47 1.822(4) . ?
P4 C41 1.826(4) . ?
N1 C1 1.504(5) . ?
N2 C5 1.499(5) . ?
N3 C9 1.516(5) . ?
N3 H3 0.8800 . ?
N4 C13 1.511(4) . ?
N4 H4 0.8800 . ?
C1 C2 1.523(5) . ?
C1 C3 1.523(6) . ?
C1 C4 1.529(5) . ?
C2 H2A 0.9800 . ?
C2 H2B 0.9800 . ?
C2 H2C 0.9800 . ?
C3 H3A 0.9800 . ?
C3 H3B 0.9800 . ?
C3 H3C 0.9800 . ?
C4 H4A 0.9800 . ?
C4 H4B 0.9800 . ?
C4 H4C 0.9800 . ?
C5 C6 1.512(5) . ?
C5 C8 1.522(6) . ?
C5 C7 1.525(6) . ?
C6 H6A 0.9800 . ?
C6 H6B 0.9800 . ?
C6 H6C 0.9800 . ?
C7 H7A 0.9800 . ?
C7 H7B 0.9800 . ?
C7 H7C 0.9800 . ?
C8 H8A 0.9800 . ?
C8 H8B 0.9800 . ?
C8 H8C 0.9800 . ?
C9 C11 1.523(6) . ?
C9 C12 1.527(7) . ?
C9 C10 1.528(5) . ?
C10 H10A 0.9800 . ?
C10 H10B 0.9800 . ?
C10 H10C 0.9800 . ?
C11 H11A 0.9800 . ?
C11 H11B 0.9800 . ?
C11 H11C 0.9800 . ?
C12 H12A 0.9800 . ?
C12 H12B 0.9800 . ?
C12 H12C 0.9800 . ?
C13 C15 1.516(6) . ?
C13 C16 1.524(5) . ?
C13 C14 1.526(6) . ?
C14 H14A 0.9800 . ?
C14 H14B 0.9800 . ?
C14 H14C 0.9800 . ?
C15 H15A 0.9800 . ?
C15 H15B 0.9800 . ?
C15 H15C 0.9800 . ?
C16 H16A 0.9800 . ?
C16 H16B 0.9800 . ?
C16 H16C 0.9800 . ?
C17 C18 1.392(5) . ?
C17 C22 1.401(5) . ?
C18 C19 1.385(6) . ?
C18 H18A 0.9500 . ?
C19 C20 1.382(6) . ?
C19 H19A 0.9500 . ?
C20 C21 1.377(6) . ?
C20 H20A 0.9500 . ?
C21 C22 1.387(5) . ?
C21 H21A 0.9500 . ?
C22 H22A 0.9500 . ?
C23 C24 1.387(5) . ?
C23 C28 1.394(5) . ?
C24 C25 1.380(6) . ?
C24 H24A 0.9500 . ?
C25 C26 1.375(7) . ?
C25 H25A 0.9500 . ?
C26 C27 1.384(7) . ?
C26 H26A 0.9500 . ?
C27 C28 1.388(6) . ?
C27 H27A 0.9500 . ?
C28 H28A 0.9500 . ?
C29 C30 1.396(5) . ?
C29 C34 1.397(5) . ?
C30 C31 1.376(6) . ?
C30 H30A 0.9500 . ?
C31 C32 1.381(7) . ?
C31 H31A 0.9500 . ?
C32 C33 1.390(6) . ?
C32 H32A 0.9500 . ?
C33 C34 1.391(6) . ?
C33 H33A 0.9500 . ?
C34 H34A 0.9500 . ?
C35 C36 1.392(5) . ?
C35 C40 1.408(5) . ?
C36 C37 1.384(6) . ?
C36 H36A 0.9500 . ?
C37 C38 1.386(6) . ?
C37 H37A 0.9500 . ?
C38 C39 1.370(7) . ?
C38 H38A 0.9500 . ?
C39 C40 1.377(6) . ?
C39 H39A 0.9500 . ?
C40 H40A 0.9500 . ?
C41 C46 1.394(6) . ?
C41 C42 1.398(6) . ?
C42 C43 1.389(6) . ?
C42 H42A 0.9500 . ?
C43 C44 1.371(7) . ?
C43 H43A 0.9500 . ?
C44 C45 1.384(7) . ?
C44 H44A 0.9500 . ?
C45 C46 1.385(6) . ?
C45 H45A 0.9500 . ?
C46 H46A 0.9500 . ?
C47 C48 1.388(6) . ?
C47 C52 1.394(6) . ?
C48 C49 1.392(7) . ?
C48 H48A 0.9500 . ?
C49 C50 1.377(8) . ?
C49 H49A 0.9500 . ?
C50 C51 1.378(8) . ?
C50 H50A 0.9500 . ?
C51 C52 1.374(6) . ?
C51 H51A 0.9500 . ?
C52 H52A 0.9500 . ?
B1 F1 1.405(6) . ?
B1 F2 1.307(6) . ?
B1 F3 1.384(6) . ?
B1 F4 1.485(6) . ?
B1 F1A 1.356(6) . ?
B1 F2A 1.451(6) . ?
B1 F3A 1.394(6) . ?
B1 F4A 1.356(6) . ?
B1 F2B 1.458(8) . ?
B1 F3B 1.342(8) . ?
B1 F4B 1.353(8) . ?
B2 F5 1.374(5) . ?
B2 F6 1.344(6) . ?
B2 F7 1.411(6) . ?
B2 F8 1.412(6) . ?
B2 F5A 1.411(6) . ?
B2 F6A 1.438(6) . ?
B2 F7A 1.354(5) . ?
B2 F8A 1.360(6) . ?

loop_
_geom_torsion_atom_site_label_1
_geom_torsion_atom_site_label_2
_geom_torsion_atom_site_label_3
_geom_torsion_atom_site_label_4
_geom_torsion
_geom_torsion_site_symmetry_1
_geom_torsion_site_symmetry_2
_geom_torsion_site_symmetry_3
_geom_torsion_site_symmetry_4
_geom_torsion_publ_flag
N3 P1 N1 C1 64.5(3) . . . . ?
N2 P1 N1 C1 178.5(3) . . . . ?
Se1 P1 N1 C1 -66.4(3) . . . . ?
N3 P1 N1 P2 -133.12(15) . . . . ?
N2 P1 N1 P2 -19.15(13) . . . . ?
Se1 P1 N1 P2 95.97(11) . . . . ?
N4 P2 N1 C1 -63.7(3) . . . . ?
N2 P2 N1 C1 -177.9(3) . . . . ?
Se2 P2 N1 C1 68.8(3) . . . . ?
N4 P2 N1 P1 133.34(14) . . . . ?
N2 P2 N1 P1 19.16(13) . . . . ?
Se2 P2 N1 P1 -94.15(11) . . . . ?
N4 P2 N2 C5 68.8(3) . . . . ?
N1 P2 N2 C5 -178.7(3) . . . . ?
Se2 P2 N2 C5 -64.2(3) . . . . ?
N4 P2 N2 P1 -131.56(15) . . . . ?
N1 P2 N2 P1 -19.08(13) . . . . ?
Se2 P2 N2 P1 95.46(11) . . . . ?
N3 P1 N2 C5 -66.0(3) . . . . ?
N1 P1 N2 C5 178.2(3) . . . . ?
Se1 P1 N2 C5 66.1(3) . . . . ?
N3 P1 N2 P2 134.88(15) . . . . ?
N1 P1 N2 P2 19.09(13) . . . . ?
Se1 P1 N2 P2 -93.05(12) . . . . ?
N1 P1 N3 C9 -139.3(3) . . . . ?
N2 P1 N3 C9 125.6(4) . . . . ?
Se1 P1 N3 C9 -8.1(4) . . . . ?
N1 P2 N4 C13 128.8(4) . . . . ?
N2 P2 N4 C13 -137.4(3) . . . . ?
Se2 P2 N4 C13 -4.3(4) . . . . ?
P1 N1 C1 C2 114.5(4) . . . . ?
P2 N1 C1 C2 -41.9(4) . . . . ?
P1 N1 C1 C3 -6.6(5) . . . . ?
P2 N1 C1 C3 -163.0(3) . . . . ?
P1 N1 C1 C4 -125.5(3) . . . . ?
P2 N1 C1 C4 78.2(4) . . . . ?
P2 N2 C5 C6 -38.9(4) . . . . ?
P1 N2 C5 C6 169.3(3) . . . . ?
P2 N2 C5 C8 -155.1(4) . . . . ?
P1 N2 C5 C8 53.0(5) . . . . ?
P2 N2 C5 C7 82.1(4) . . . . ?
P1 N2 C5 C7 -69.7(4) . . . . ?
P1 N3 C9 C11 77.8(5) . . . . ?
P1 N3 C9 C12 -46.1(5) . . . . ?
P1 N3 C9 C10 -163.5(3) . . . . ?
P2 N4 C13 C15 56.2(5) . . . . ?
P2 N4 C13 C16 174.4(3) . . . . ?
P2 N4 C13 C14 -66.8(5) . . . . ?
C29 P3 C17 C18 33.5(3) . . . . ?
C23 P3 C17 C18 152.1(3) . . . . ?
Pd1 P3 C17 C18 -88.4(3) . . . . ?
C29 P3 C17 C22 -152.4(3) . . . . ?
C23 P3 C17 C22 -33.8(3) . . . . ?
Pd1 P3 C17 C22 85.7(3) . . . . ?
C22 C17 C18 C19 0.4(5) . . . . ?
P3 C17 C18 C19 174.5(3) . . . . ?
C17 C18 C19 C20 -1.2(6) . . . . ?
C18 C19 C20 C21 1.4(6) . . . . ?
C19 C20 C21 C22 -0.8(6) . . . . ?
C20 C21 C22 C17 0.0(6) . . . . ?
C18 C17 C22 C21 0.2(5) . . . . ?
P3 C17 C22 C21 -174.1(3) . . . . ?
C29 P3 C23 C24 -139.6(3) . . . . ?
C17 P3 C23 C24 111.0(3) . . . . ?
Pd1 P3 C23 C24 -12.7(3) . . . . ?
C29 P3 C23 C28 49.3(4) . . . . ?
C17 P3 C23 C28 -60.1(3) . . . . ?
Pd1 P3 C23 C28 176.2(3) . . . . ?
C28 C23 C24 C25 -2.1(6) . . . . ?
P3 C23 C24 C25 -173.5(3) . . . . ?
C23 C24 C25 C26 1.2(6) . . . . ?
C24 C25 C26 C27 0.1(7) . . . . ?
C25 C26 C27 C28 -0.4(8) . . . . ?
C26 C27 C28 C23 -0.6(7) . . . . ?
C24 C23 C28 C27 1.8(6) . . . . ?
P3 C23 C28 C27 172.8(3) . . . . ?
C23 P3 C29 C30 -19.9(4) . . . . ?
C17 P3 C29 C30 88.2(3) . . . . ?
Pd1 P3 C29 C30 -146.5(3) . . . . ?
C23 P3 C29 C34 166.4(3) . . . . ?
C17 P3 C29 C34 -85.4(3) . . . . ?
Pd1 P3 C29 C34 39.9(3) . . . . ?
C34 C29 C30 C31 0.3(6) . . . . ?
P3 C29 C30 C31 -173.1(3) . . . . ?
C29 C30 C31 C32 1.1(6) . . . . ?
C30 C31 C32 C33 -1.5(7) . . . . ?
C31 C32 C33 C34 0.6(7) . . . . ?
C32 C33 C34 C29 0.8(6) . . . . ?
C30 C29 C34 C33 -1.2(6) . . . . ?
P3 C29 C34 C33 172.7(3) . . . . ?
C47 P4 C35 C36 -111.8(3) . . . . ?
C41 P4 C35 C36 138.8(3) . . . . ?
Pd1 P4 C35 C36 6.7(3) . . . . ?
C47 P4 C35 C40 70.9(3) . . . . ?
C41 P4 C35 C40 -38.6(3) . . . . ?
Pd1 P4 C35 C40 -170.7(3) . . . . ?
C40 C35 C36 C37 2.0(6) . . . . ?
P4 C35 C36 C37 -175.3(3) . . . . ?
C35 C36 C37 C38 -1.5(6) . . . . ?
C36 C37 C38 C39 -0.6(7) . . . . ?
C37 C38 C39 C40 2.0(7) . . . . ?
C38 C39 C40 C35 -1.4(7) . . . . ?
C36 C35 C40 C39 -0.6(6) . . . . ?
P4 C35 C40 C39 176.8(3) . . . . ?
C35 P4 C41 C46 -43.0(3) . . . . ?
C47 P4 C41 C46 -154.4(3) . . . . ?
Pd1 P4 C41 C46 83.8(3) . . . . ?
C35 P4 C41 C42 135.1(3) . . . . ?
C47 P4 C41 C42 23.8(4) . . . . ?
Pd1 P4 C41 C42 -98.1(3) . . . . ?
C46 C41 C42 C43 0.7(6) . . . . ?
P4 C41 C42 C43 -177.4(3) . . . . ?
C41 C42 C43 C44 -0.5(7) . . . . ?
C42 C43 C44 C45 -0.6(7) . . . . ?
C43 C44 C45 C46 1.7(7) . . . . ?
C44 C45 C46 C41 -1.5(6) . . . . ?
C42 C41 C46 C45 0.3(6) . . . . ?
P4 C41 C46 C45 178.5(3) . . . . ?
C35 P4 C47 C48 -2.2(4) . . . . ?
C41 P4 C47 C48 105.2(3) . . . . ?
Pd1 P4 C47 C48 -124.1(3) . . . . ?
C35 P4 C47 C52 174.5(3) . . . . ?
C41 P4 C47 C52 -78.1(3) . . . . ?
Pd1 P4 C47 C52 52.5(3) . . . . ?
C52 C47 C48 C49 0.4(6) . . . . ?
P4 C47 C48 C49 176.9(3) . . . . ?
C47 C48 C49 C50 1.1(7) . . . . ?
C48 C49 C50 C51 -1.5(8) . . . . ?
C49 C50 C51 C52 0.5(7) . . . . ?
C50 C51 C52 C47 1.0(6) . . . . ?
C48 C47 C52 C51 -1.4(6) . . . . ?
P4 C47 C52 C51 -178.2(3) . . . . ?
